data_1503843
loop_
_publ_author_name
'Paderes, Monissa C.'
'Chemler, Sherry R.'

_publ_section_title
;
 Diastereoselective pyrrolidine synthesis via copper promoted
 intramolecular aminooxygenation of alkenes: formal synthesis of
 (+)-monomorine.
;
_journal_issue 9
_journal_name_full 'Organic letters'
_journal_page_first 1915
_journal_page_last 1918
_journal_paper_doi 10.1021/ol9003492
_journal_volume 11
_journal_year 2009
_chemical_formula_moiety 'C29 H39 F3 N2 O3 S'
_chemical_formula_sum 'C29 H39 F3 N2 O3 S'
_chemical_formula_weight 552.68
_chemical_name_systematic
; 
 ? 
;
_space_group_IT_number 15
_symmetry_cell_setting monoclinic
_symmetry_space_group_name_Hall '-C 2yc'
_symmetry_space_group_name_H-M 'C 1 2/c 1'
_atom_sites_solution_hydrogens geom
_atom_sites_solution_primary direct
_atom_sites_solution_secondary difmap
_audit_creation_method SHELXL-97
_cell_angle_alpha 90.00
_cell_angle_beta 101.835(3)
_cell_angle_gamma 90.00
_cell_formula_units_Z 8
_cell_length_a 36.619(6)
_cell_length_b 7.7648(12)
_cell_length_c 20.354(3)
_cell_measurement_reflns_used 668
_cell_measurement_temperature 90(2)
_cell_measurement_theta_max 25
_cell_measurement_theta_min 2.5
_cell_volume 5664.4(15)
_computing_cell_refinement 'Bruker Saint v7.23A (Bruker, 2005)'
_computing_data_collection 'APEX2 (Bruker, 2004)'
_computing_data_reduction 'Bruker Saint v7.23A (Bruker, 2005)'
_computing_molecular_graphics 'Bruker SHELXTL'
_computing_publication_material 'Bruker SHELXTL'
_computing_structure_refinement 'SHELXL-97 (Sheldrick, 1997)'
_computing_structure_solution 'SHELXS-97 (Sheldrick, 1997)'
_diffrn_ambient_temperature 90(1)
_diffrn_detector_area_resol_mean 8.33
_diffrn_measured_fraction_theta_full 0.997
_diffrn_measured_fraction_theta_max 0.997
_diffrn_measurement_device_type 'Bruker SMART APEX2'
_diffrn_measurement_method \wand\f-scans
_diffrn_radiation_monochromator graphite
_diffrn_radiation_probe x-ray
_diffrn_radiation_type MoK\a
_diffrn_radiation_wavelength 0.71073
_diffrn_reflns_av_R_equivalents 0.0510
_diffrn_reflns_av_sigmaI/netI 0.0439
_diffrn_reflns_limit_h_max 44
_diffrn_reflns_limit_h_min -44
_diffrn_reflns_limit_k_max 9
_diffrn_reflns_limit_k_min -9
_diffrn_reflns_limit_l_max 22
_diffrn_reflns_limit_l_min -25
_diffrn_reflns_number 22109
_diffrn_reflns_theta_full 26.00
_diffrn_reflns_theta_max 26.00
_diffrn_reflns_theta_min 1.14
_diffrn_source rotating-anode
_diffrn_source_type 'RIGAKU RU-2000BEH'
_exptl_absorpt_coefficient_mu 0.167
_exptl_absorpt_correction_T_max 0.9770
_exptl_absorpt_correction_T_min 0.9242
_exptl_absorpt_correction_type multi-scan
_exptl_absorpt_process_details 'SADABS 2004/1 (Bruker, 2004)'
_exptl_crystal_colour colorless
_exptl_crystal_density_diffrn 1.296
_exptl_crystal_density_method 'not measured'
_exptl_crystal_description block
_exptl_crystal_F_000 2352
_exptl_crystal_size_max 0.48
_exptl_crystal_size_mid 0.28
_exptl_crystal_size_min 0.14
_refine_diff_density_max 0.815
_refine_diff_density_min -0.716
_refine_diff_density_rms 0.070
_refine_ls_extinction_method none
_refine_ls_goodness_of_fit_ref 1.053
_refine_ls_hydrogen_treatment constr
_refine_ls_matrix_type full
_refine_ls_number_parameters 347
_refine_ls_number_reflns 5555
_refine_ls_number_restraints 0
_refine_ls_restrained_S_all 1.053
_refine_ls_R_factor_all 0.0800
_refine_ls_R_factor_gt 0.0576
_refine_ls_shift/su_max 0.000
_refine_ls_shift/su_mean 0.000
_refine_ls_structure_factor_coef Fsqd
_refine_ls_weighting_details 'calc w=1/[\s^2^(Fo^2^)+(0.0592P)^2^+3.2247P] where P=(Fo^2^+2Fc^2^)/3'
_refine_ls_weighting_scheme calc
_refine_ls_wR_factor_gt 0.1422
_refine_ls_wR_factor_ref 0.1609
_reflns_number_gt 4207
_reflns_number_total 5555
_reflns_threshold_expression >2sigma(I)
_cod_data_source_file ol9003492_si_002.cif
_cod_data_source_block pyrrolidine_15_(CCDC#711960)
_cod_depositor_comments
;
The following automatic conversions were performed:

'_symmetry_cell_setting' value 'Monoclinic' changed to 'monoclinic'
according to /home/saulius/struct/CIF-dictionaries/cif_core.dic
dictionary named 'cif_core.dic' version 2.4.2 from 2011-04-26.

Automatic conversion script
Id: cif_fix_values 1715 2011-07-08 13:25:40Z adriana 
;
_cod_original_sg_symbol_H-M C2/c
_cod_database_code 1503843

loop_
_symmetry_equiv_pos_as_xyz
'x, y, z'
'-x, y, -z+1/2'
'x+1/2, y+1/2, z'
'-x+1/2, y+1/2, -z+1/2'
'-x, -y, -z'
'x, -y, z-1/2'
'-x+1/2, -y+1/2, -z'
'x+1/2, -y+1/2, z-1/2'

loop_
_atom_site_label
_atom_site_type_symbol
_atom_site_fract_x
_atom_site_fract_y
_atom_site_fract_z
_atom_site_U_iso_or_equiv
_atom_site_adp_type
_atom_site_occupancy
_atom_site_symmetry_multiplicity
_atom_site_calc_flag
_atom_site_refinement_flags
_atom_site_disorder_assembly
_atom_site_disorder_group
S1 S 0.21174(2) 0.56341(8) 0.09094(3) 0.01967(18) Uani 1 1 d . . .
O1 O 0.18257(6) 0.4540(2) 0.05540(10) 0.0265(5) Uani 1 1 d . . .
O2 O 0.25007(6) 0.5140(3) 0.09864(10) 0.0272(5) Uani 1 1 d . . .
O3 O 0.12679(5) 0.8404(2) -0.08247(9) 0.0209(4) Uani 1 1 d . . .
N1 N 0.20741(6) 0.7466(3) 0.05235(11) 0.0165(5) Uani 1 1 d . . .
N2 N 0.10956(6) 0.7461(3) -0.14267(11) 0.0164(5) Uani 1 1 d . . .
C1 C 0.20390(8) 0.5959(3) 0.17284(14) 0.0189(6) Uani 1 1 d . . .
C2 C 0.16911(8) 0.5625(3) 0.18737(14) 0.0202(6) Uani 1 1 d . . .
H2A H 0.1495 0.5189 0.1535 0.024 Uiso 1 1 calc R . .
C3 C 0.16323(8) 0.5931(3) 0.25134(14) 0.0210(6) Uani 1 1 d . . .
H3A H 0.1394 0.5699 0.2611 0.025 Uiso 1 1 calc R . .
C4 C 0.19159(8) 0.6573(3) 0.30177(14) 0.0196(6) Uani 1 1 d . . .
C5 C 0.22635(8) 0.6896(4) 0.28621(14) 0.0212(6) Uani 1 1 d . . .
H5A H 0.2460 0.7340 0.3199 0.025 Uiso 1 1 calc R . .
C6 C 0.23278(8) 0.6581(4) 0.22262(14) 0.0209(6) Uani 1 1 d . . .
H6A H 0.2567 0.6788 0.2130 0.025 Uiso 1 1 calc R . .
C7 C 0.18529(8) 0.6876(4) 0.37178(14) 0.0233(6) Uani 1 1 d . . .
H7A H 0.2082 0.7330 0.4001 0.035 Uiso 1 1 calc R . .
H7B H 0.1786 0.5787 0.3906 0.035 Uiso 1 1 calc R . .
H7C H 0.1650 0.7709 0.3702 0.035 Uiso 1 1 calc R . .
C8 C 0.23457(8) 0.8872(3) 0.07622(14) 0.0207(6) Uani 1 1 d . . .
H8A H 0.2588 0.8656 0.0632 0.025 Uiso 1 1 calc R . .
H8B H 0.2388 0.9007 0.1256 0.025 Uiso 1 1 calc R . .
C9 C 0.21502(8) 1.0452(3) 0.04006(14) 0.0194(6) Uani 1 1 d . . .
H9A H 0.2228 1.1514 0.0661 0.023 Uiso 1 1 calc R . .
H9B H 0.2208 1.0575 -0.0051 0.023 Uiso 1 1 calc R . .
C10 C 0.17348(7) 1.0100(3) 0.03511(14) 0.0174(6) Uani 1 1 d . . .
H10A H 0.1585 1.0760 -0.0034 0.021 Uiso 1 1 calc R . .
C11 C 0.16995(7) 0.8150(3) 0.02027(13) 0.0170(5) Uani 1 1 d . . .
H11A H 0.1504 0.7637 0.0421 0.020 Uiso 1 1 calc R . .
C12 C 0.16018(8) 1.0544(3) 0.10018(13) 0.0184(6) Uani 1 1 d . . .
H12A H 0.1716 0.9730 0.1360 0.022 Uiso 1 1 calc R . .
H12B H 0.1686 1.1720 0.1148 0.022 Uiso 1 1 calc R . .
C13 C 0.11824(8) 1.0451(3) 0.09033(13) 0.0193(6) Uani 1 1 d . . .
C14 C 0.10061(8) 0.8993(4) 0.10941(14) 0.0205(6) Uani 1 1 d . . .
H14A H 0.1152 0.8056 0.1303 0.025 Uiso 1 1 calc R . .
C15 C 0.06188(8) 0.8904(4) 0.09800(14) 0.0230(6) Uani 1 1 d . A .
C16 C 0.04006(8) 1.0271(4) 0.06885(15) 0.0266(7) Uani 1 1 d . . .
H16A H 0.0136 1.0214 0.0619 0.032 Uiso 1 1 calc R . .
C17 C 0.05750(9) 1.1730(4) 0.04987(15) 0.0274(7) Uani 1 1 d . . .
H17A H 0.0429 1.2675 0.0298 0.033 Uiso 1 1 calc R . .
C18 C 0.09600(8) 1.1809(4) 0.06014(14) 0.0236(6) Uani 1 1 d . . .
H18A H 0.1075 1.2806 0.0464 0.028 Uiso 1 1 calc R . .
C19 C 0.04331(9) 0.7324(4) 0.11737(17) 0.0309(7) Uani 1 1 d . . .
C20 C 0.16236(8) 0.7688(4) -0.05342(14) 0.0208(6) Uani 1 1 d . . .
H20A H 0.1819 0.8174 -0.0751 0.025 Uiso 1 1 calc R . .
H20B H 0.1620 0.6421 -0.0592 0.025 Uiso 1 1 calc R . .
C21 C 0.10729(8) 0.8671(3) -0.20033(14) 0.0201(6) Uani 1 1 d . . .
C22 C 0.08591(8) 0.7736(4) -0.26273(14) 0.0216(6) Uani 1 1 d . . .
H22A H 0.0817 0.8544 -0.3012 0.026 Uiso 1 1 calc R . .
H22B H 0.1014 0.6773 -0.2736 0.026 Uiso 1 1 calc R . .
C23 C 0.04845(8) 0.7028(4) -0.25411(15) 0.0241(6) Uani 1 1 d . . .
H23A H 0.0319 0.7985 -0.2469 0.029 Uiso 1 1 calc R . .
H23B H 0.0363 0.6396 -0.2951 0.029 Uiso 1 1 calc R . .
C24 C 0.05480(8) 0.5821(4) -0.19399(15) 0.0246(6) Uani 1 1 d . . .
H24A H 0.0700 0.4830 -0.2032 0.030 Uiso 1 1 calc R . .
H24B H 0.0304 0.5371 -0.1879 0.030 Uiso 1 1 calc R . .
C25 C 0.07456(8) 0.6697(4) -0.12877(14) 0.0219(6) Uani 1 1 d . . .
C26 C 0.08956(9) 1.0440(4) -0.19191(16) 0.0281(7) Uani 1 1 d . . .
H26A H 0.0639 1.0275 -0.1862 0.042 Uiso 1 1 calc R . .
H26B H 0.0895 1.1144 -0.2319 0.042 Uiso 1 1 calc R . .
H26C H 0.1040 1.1022 -0.1523 0.042 Uiso 1 1 calc R . .
C27 C 0.14748(8) 0.8963(4) -0.20924(15) 0.0247(6) Uani 1 1 d . . .
H27A H 0.1592 0.7851 -0.2146 0.037 Uiso 1 1 calc R . .
H27B H 0.1617 0.9554 -0.1696 0.037 Uiso 1 1 calc R . .
H27C H 0.1472 0.9672 -0.2492 0.037 Uiso 1 1 calc R . .
C28 C 0.04834(9) 0.7968(4) -0.10341(16) 0.0291(7) Uani 1 1 d . . .
H28A H 0.0616 0.8515 -0.0620 0.044 Uiso 1 1 calc R . .
H28B H 0.0266 0.7346 -0.0945 0.044 Uiso 1 1 calc R . .
H28C H 0.0401 0.8852 -0.1376 0.044 Uiso 1 1 calc R . .
C29 C 0.08591(9) 0.5307(4) -0.07499(16) 0.0302(7) Uani 1 1 d . . .
H29A H 0.1027 0.4482 -0.0900 0.045 Uiso 1 1 calc R . .
H29B H 0.0636 0.4705 -0.0676 0.045 Uiso 1 1 calc R . .
H29C H 0.0987 0.5846 -0.0330 0.045 Uiso 1 1 calc R . .
F1 F 0.0137(2) 0.7696(7) 0.1452(4) 0.0460(14) Uani 0.476(14) 1 d P A 1
F2 F 0.06588(17) 0.6342(9) 0.1612(4) 0.0460(14) Uani 0.476(14) 1 d P A 1
F3 F 0.0289(2) 0.6414(8) 0.0610(3) 0.0460(14) Uani 0.476(14) 1 d P A 1
F1B F 0.0269(2) 0.7581(7) 0.1704(4) 0.0477(12) Uani 0.524(14) 1 d P A 2
F2B F 0.06832(15) 0.6005(8) 0.1378(4) 0.0477(12) Uani 0.524(14) 1 d P A 2
F3B F 0.01765(19) 0.6602(8) 0.0707(3) 0.0477(12) Uani 0.524(14) 1 d P A 2

loop_
_atom_site_aniso_label
_atom_site_aniso_U_11
_atom_site_aniso_U_22
_atom_site_aniso_U_33
_atom_site_aniso_U_23
_atom_site_aniso_U_13
_atom_site_aniso_U_12
S1 0.0279(4) 0.0134(3) 0.0182(3) 0.0008(3) 0.0057(3) 0.0051(3)
O1 0.0425(13) 0.0139(9) 0.0227(11) -0.0035(8) 0.0059(9) -0.0020(9)
O2 0.0323(12) 0.0250(11) 0.0262(11) 0.0049(9) 0.0100(9) 0.0144(9)
O3 0.0210(10) 0.0219(10) 0.0178(10) -0.0066(8) -0.0008(8) 0.0055(8)
N1 0.0196(12) 0.0125(11) 0.0160(11) 0.0007(8) 0.0004(9) 0.0022(9)
N2 0.0191(12) 0.0158(11) 0.0136(11) -0.0024(8) 0.0018(9) -0.0002(9)
C1 0.0261(15) 0.0138(12) 0.0169(13) 0.0022(10) 0.0047(11) 0.0044(11)
C2 0.0211(14) 0.0131(12) 0.0245(15) -0.0014(11) 0.0003(11) -0.0012(10)
C3 0.0225(15) 0.0166(13) 0.0252(15) 0.0017(11) 0.0079(12) -0.0005(11)
C4 0.0268(15) 0.0099(12) 0.0224(14) 0.0028(10) 0.0060(12) 0.0011(10)
C5 0.0232(15) 0.0195(14) 0.0195(14) 0.0013(11) 0.0011(11) -0.0020(11)
C6 0.0206(14) 0.0197(14) 0.0224(14) 0.0040(11) 0.0044(11) 0.0012(11)
C7 0.0274(16) 0.0211(14) 0.0221(15) 0.0010(11) 0.0067(12) -0.0003(12)
C8 0.0208(14) 0.0178(13) 0.0227(15) -0.0004(11) 0.0026(11) 0.0009(11)
C9 0.0229(15) 0.0159(13) 0.0205(14) 0.0005(11) 0.0066(11) 0.0005(11)
C10 0.0212(14) 0.0121(12) 0.0197(14) 0.0017(10) 0.0058(11) 0.0033(10)
C11 0.0178(13) 0.0144(13) 0.0185(13) -0.0009(10) 0.0033(11) 0.0029(10)
C12 0.0234(14) 0.0141(12) 0.0185(14) -0.0010(10) 0.0059(11) 0.0011(11)
C13 0.0236(15) 0.0187(13) 0.0163(13) -0.0033(11) 0.0056(11) 0.0020(11)
C14 0.0244(15) 0.0178(13) 0.0194(14) -0.0013(11) 0.0049(11) 0.0028(11)
C15 0.0234(15) 0.0277(15) 0.0192(14) -0.0043(12) 0.0077(12) -0.0020(12)
C16 0.0216(15) 0.0352(17) 0.0226(15) -0.0064(13) 0.0036(12) 0.0058(13)
C17 0.0318(17) 0.0273(16) 0.0226(15) 0.0011(12) 0.0043(13) 0.0129(13)
C18 0.0307(16) 0.0191(14) 0.0225(15) 0.0009(11) 0.0091(12) 0.0054(12)
C19 0.0222(16) 0.0367(18) 0.0329(18) 0.0011(14) 0.0037(13) -0.0056(13)
C20 0.0206(14) 0.0213(14) 0.0197(14) -0.0018(11) 0.0023(11) 0.0048(11)
C21 0.0226(14) 0.0170(13) 0.0198(14) 0.0012(11) 0.0023(11) 0.0006(11)
C22 0.0241(15) 0.0227(14) 0.0175(14) -0.0001(11) 0.0029(11) 0.0022(11)
C23 0.0198(14) 0.0284(15) 0.0226(15) -0.0029(12) 0.0012(12) -0.0005(12)
C24 0.0180(14) 0.0251(15) 0.0310(16) -0.0014(12) 0.0055(12) -0.0030(11)
C25 0.0203(14) 0.0229(14) 0.0237(15) 0.0016(12) 0.0071(12) 0.0012(11)
C26 0.0311(17) 0.0191(14) 0.0314(17) 0.0008(12) 0.0000(13) 0.0040(12)
C27 0.0265(16) 0.0243(15) 0.0230(15) 0.0031(12) 0.0039(12) -0.0046(12)
C28 0.0249(16) 0.0403(18) 0.0247(16) 0.0010(14) 0.0107(13) 0.0058(13)
C29 0.0298(17) 0.0311(17) 0.0316(17) 0.0102(14) 0.0111(14) -0.0009(13)
F1 0.045(2) 0.0465(19) 0.049(3) 0.0016(14) 0.0154(15) -0.0177(15)
F2 0.045(2) 0.0465(19) 0.049(3) 0.0016(14) 0.0154(15) -0.0177(15)
F3 0.045(2) 0.0465(19) 0.049(3) 0.0016(14) 0.0154(15) -0.0177(15)
F1B 0.044(2) 0.0509(18) 0.049(2) 0.0054(13) 0.0112(13) -0.0185(14)
F2B 0.044(2) 0.0509(18) 0.049(2) 0.0054(13) 0.0112(13) -0.0185(14)
F3B 0.044(2) 0.0509(18) 0.049(2) 0.0054(13) 0.0112(13) -0.0185(14)

loop_
_atom_type_symbol
_atom_type_description
_atom_type_scat_dispersion_real
_atom_type_scat_dispersion_imag
_atom_type_scat_source
C C 0.0033 0.0016 'International Tables Vol C Tables 4.2.6.8 and 6.1.1.4'
H H 0.0000 0.0000 'International Tables Vol C Tables 4.2.6.8 and 6.1.1.4'
N N 0.0061 0.0033 'International Tables Vol C Tables 4.2.6.8 and 6.1.1.4'
O O 0.0106 0.0060 'International Tables Vol C Tables 4.2.6.8 and 6.1.1.4'
F F 0.0171 0.0103 'International Tables Vol C Tables 4.2.6.8 and 6.1.1.4'
S S 0.1246 0.1234 'International Tables Vol C Tables 4.2.6.8 and 6.1.1.4'

loop_
_geom_angle_atom_site_label_1
_geom_angle_atom_site_label_2
_geom_angle_atom_site_label_3
_geom_angle
O2 S1 O1 120.44(13)
O2 S1 N1 106.57(12)
O1 S1 N1 106.65(12)
O2 S1 C1 106.27(13)
O1 S1 C1 108.14(13)
N1 S1 C1 108.30(12)
C20 O3 N2 110.69(18)
C8 N1 C11 112.0(2)
C8 N1 S1 119.60(18)
C11 N1 S1 121.06(18)
O3 N2 C25 106.34(19)
O3 N2 C21 106.84(19)
C25 N2 C21 119.2(2)
C2 C1 C6 120.2(3)
C2 C1 S1 120.5(2)
C6 C1 S1 119.3(2)
C3 C2 C1 119.6(3)
C3 C2 H2A 120.2
C1 C2 H2A 120.2
C2 C3 C4 121.2(3)
C2 C3 H3A 119.4
C4 C3 H3A 119.4
C3 C4 C5 118.3(3)
C3 C4 C7 121.1(3)
C5 C4 C7 120.7(3)
C6 C5 C4 121.2(3)
C6 C5 H5A 119.4
C4 C5 H5A 119.4
C5 C6 C1 119.5(3)
C5 C6 H6A 120.3
C1 C6 H6A 120.3
C4 C7 H7A 109.5
C4 C7 H7B 109.5
H7A C7 H7B 109.5
C4 C7 H7C 109.5
H7A C7 H7C 109.5
H7B C7 H7C 109.5
N1 C8 C9 102.4(2)
N1 C8 H8A 111.3
C9 C8 H8A 111.3
N1 C8 H8B 111.3
C9 C8 H8B 111.3
H8A C8 H8B 109.2
C10 C9 C8 104.5(2)
C10 C9 H9A 110.9
C8 C9 H9A 110.9
C10 C9 H9B 110.9
C8 C9 H9B 110.9
H9A C9 H9B 108.9
C9 C10 C12 112.9(2)
C9 C10 C11 103.3(2)
C12 C10 C11 111.0(2)
C9 C10 H10A 109.8
C12 C10 H10A 109.8
C11 C10 H10A 109.8
N1 C11 C20 108.4(2)
N1 C11 C10 103.4(2)
C20 C11 C10 114.7(2)
N1 C11 H11A 110.0
C20 C11 H11A 110.0
C10 C11 H11A 110.0
C13 C12 C10 111.6(2)
C13 C12 H12A 109.3
C10 C12 H12A 109.3
C13 C12 H12B 109.3
C10 C12 H12B 109.3
H12A C12 H12B 108.0
C18 C13 C14 118.3(3)
C18 C13 C12 120.6(3)
C14 C13 C12 121.2(2)
C15 C14 C13 120.5(3)
C15 C14 H14A 119.7
C13 C14 H14A 119.7
C16 C15 C14 120.7(3)
C16 C15 C19 119.2(3)
C14 C15 C19 120.0(3)
C15 C16 C17 119.0(3)
C15 C16 H16A 120.5
C17 C16 H16A 120.5
C18 C17 C16 120.3(3)
C18 C17 H17A 119.8
C16 C17 H17A 119.8
C17 C18 C13 121.2(3)
C17 C18 H18A 119.4
C13 C18 H18A 119.4
F3B C19 F1B 105.7(3)
F2 C19 F1 106.5(4)
F2 C19 F3 110.5(4)
F1 C19 F3 104.9(4)
F3B C19 F2B 103.5(4)
F1B C19 F2B 104.2(4)
F3B C19 C15 117.1(4)
F2 C19 C15 113.3(3)
F1B C19 C15 112.9(3)
F1 C19 C15 112.4(3)
F3 C19 C15 108.9(4)
F2B C19 C15 112.3(3)
O3 C20 C11 106.5(2)
O3 C20 H20A 110.4
C11 C20 H20A 110.4
O3 C20 H20B 110.4
C11 C20 H20B 110.4
H20A C20 H20B 108.6
N2 C21 C22 106.9(2)
N2 C21 C27 106.6(2)
C22 C21 C27 108.2(2)
N2 C21 C26 115.4(2)
C22 C21 C26 111.0(2)
C27 C21 C26 108.4(2)
C23 C22 C21 113.3(2)
C23 C22 H22A 108.9
C21 C22 H22A 108.9
C23 C22 H22B 108.9
C21 C22 H22B 108.9
H22A C22 H22B 107.7
C24 C23 C22 108.8(2)
C24 C23 H23A 109.9
C22 C23 H23A 109.9
C24 C23 H23B 109.9
C22 C23 H23B 109.9
H23A C23 H23B 108.3
C23 C24 C25 113.0(2)
C23 C24 H24A 109.0
C25 C24 H24A 109.0
C23 C24 H24B 109.0
C25 C24 H24B 109.0
H24A C24 H24B 107.8
N2 C25 C29 107.3(2)
N2 C25 C24 106.5(2)
C29 C25 C24 108.4(2)
N2 C25 C28 115.4(2)
C29 C25 C28 108.0(2)
C24 C25 C28 111.0(2)
C21 C26 H26A 109.5
C21 C26 H26B 109.5
H26A C26 H26B 109.5
C21 C26 H26C 109.5
H26A C26 H26C 109.5
H26B C26 H26C 109.5
C21 C27 H27A 109.5
C21 C27 H27B 109.5
H27A C27 H27B 109.5
C21 C27 H27C 109.5
H27A C27 H27C 109.5
H27B C27 H27C 109.5
C25 C28 H28A 109.5
C25 C28 H28B 109.5
H28A C28 H28B 109.5
C25 C28 H28C 109.5
H28A C28 H28C 109.5
H28B C28 H28C 109.5
C25 C29 H29A 109.5
C25 C29 H29B 109.5
H29A C29 H29B 109.5
C25 C29 H29C 109.5
H29A C29 H29C 109.5
H29B C29 H29C 109.5

loop_
_geom_bond_atom_site_label_1
_geom_bond_atom_site_label_2
_geom_bond_distance
S1 O2 1.433(2)
S1 O1 1.438(2)
S1 N1 1.617(2)
S1 C1 1.767(3)
O3 C20 1.428(3)
O3 N2 1.456(3)
N1 C8 1.489(3)
N1 C11 1.491(3)
N2 C25 1.491(3)
N2 C21 1.492(3)
C1 C2 1.390(4)
C1 C6 1.393(4)
C2 C3 1.383(4)
C2 H2A 0.9500
C3 C4 1.394(4)
C3 H3A 0.9500
C4 C5 1.396(4)
C4 C7 1.508(4)
C5 C6 1.384(4)
C5 H5A 0.9500
C6 H6A 0.9500
C7 H7A 0.9800
C7 H7B 0.9800
C7 H7C 0.9800
C8 C9 1.531(4)
C8 H8A 0.9900
C8 H8B 0.9900
C9 C10 1.528(4)
C9 H9A 0.9900
C9 H9B 0.9900
C10 C12 1.541(4)
C10 C11 1.544(4)
C10 H10A 1.0000
C11 C20 1.512(4)
C11 H11A 1.0000
C12 C13 1.509(4)
C12 H12A 0.9900
C12 H12B 0.9900
C13 C18 1.396(4)
C13 C14 1.397(4)
C14 C15 1.391(4)
C14 H14A 0.9500
C15 C16 1.387(4)
C15 C19 1.494(4)
C16 C17 1.394(5)
C16 H16A 0.9500
C17 C18 1.384(4)
C17 H17A 0.9500
C18 H18A 0.9500
C19 F3B 1.317(7)
C19 F2 1.326(7)
C19 F1B 1.353(6)
C19 F1 1.353(7)
C19 F3 1.359(7)
C19 F2B 1.379(7)
C20 H20A 0.9900
C20 H20B 0.9900
C21 C22 1.531(4)
C21 C27 1.536(4)
C21 C26 1.544(4)
C22 C23 1.521(4)
C22 H22A 0.9900
C22 H22B 0.9900
C23 C24 1.521(4)
C23 H23A 0.9900
C23 H23B 0.9900
C24 C25 1.534(4)
C24 H24A 0.9900
C24 H24B 0.9900
C25 C29 1.533(4)
C25 C28 1.538(4)
C26 H26A 0.9800
C26 H26B 0.9800
C26 H26C 0.9800
C27 H27A 0.9800
C27 H27B 0.9800
C27 H27C 0.9800
C28 H28A 0.9800
C28 H28B 0.9800
C28 H28C 0.9800
C29 H29A 0.9800
C29 H29B 0.9800
C29 H29C 0.9800

loop_
_geom_torsion_atom_site_label_1
_geom_torsion_atom_site_label_2
_geom_torsion_atom_site_label_3
_geom_torsion_atom_site_label_4
_geom_torsion
O2 S1 N1 C8 -48.3(2)
O1 S1 N1 C8 -178.2(2)
C1 S1 N1 C8 65.6(2)
O2 S1 N1 C11 163.97(19)
O1 S1 N1 C11 34.1(2)
C1 S1 N1 C11 -82.1(2)
C20 O3 N2 C25 117.4(2)
C20 O3 N2 C21 -114.2(2)
O2 S1 C1 C2 -148.4(2)
O1 S1 C1 C2 -17.8(3)
N1 S1 C1 C2 97.4(2)
O2 S1 C1 C6 32.6(3)
O1 S1 C1 C6 163.3(2)
N1 S1 C1 C6 -81.5(2)
C6 C1 C2 C3 0.6(4)
S1 C1 C2 C3 -178.3(2)
C1 C2 C3 C4 0.1(4)
C2 C3 C4 C5 -0.3(4)
C2 C3 C4 C7 -178.9(3)
C3 C4 C5 C6 -0.4(4)
C7 C4 C5 C6 178.3(3)
C4 C5 C6 C1 1.1(4)
C2 C1 C6 C5 -1.2(4)
S1 C1 C6 C5 177.7(2)
C11 N1 C8 C9 -15.1(3)
S1 N1 C8 C9 -165.46(18)
N1 C8 C9 C10 32.8(3)
C8 C9 C10 C12 81.5(3)
C8 C9 C10 C11 -38.5(3)
C8 N1 C11 C20 113.8(2)
S1 N1 C11 C20 -96.3(2)
C8 N1 C11 C10 -8.4(3)
S1 N1 C11 C10 141.53(19)
C9 C10 C11 N1 28.5(3)
C12 C10 C11 N1 -92.8(2)
C9 C10 C11 C20 -89.3(3)
C12 C10 C11 C20 149.4(2)
C9 C10 C12 C13 171.0(2)
C11 C10 C12 C13 -73.5(3)
C10 C12 C13 C18 -80.1(3)
C10 C12 C13 C14 98.2(3)
C18 C13 C14 C15 0.4(4)
C12 C13 C14 C15 -177.9(2)
C13 C14 C15 C16 -1.4(4)
C13 C14 C15 C19 178.8(3)
C14 C15 C16 C17 1.2(4)
C19 C15 C16 C17 -179.0(3)
C15 C16 C17 C18 -0.1(4)
C16 C17 C18 C13 -0.9(4)
C14 C13 C18 C17 0.7(4)
C12 C13 C18 C17 179.0(3)
C16 C15 C19 F3B 52.9(5)
C14 C15 C19 F3B -127.2(5)
C16 C15 C19 F2 -161.5(5)
C14 C15 C19 F2 18.4(6)
C16 C15 C19 F1B -70.1(5)
C14 C15 C19 F1B 109.7(5)
C16 C15 C19 F1 -40.7(6)
C14 C15 C19 F1 139.2(5)
C16 C15 C19 F3 75.2(5)
C14 C15 C19 F3 -105.0(5)
C16 C15 C19 F2B 172.4(4)
C14 C15 C19 F2B -7.7(5)
N2 O3 C20 C11 -155.2(2)
N1 C11 C20 O3 -178.5(2)
C10 C11 C20 O3 -63.6(3)
O3 N2 C21 C22 -174.8(2)
C25 N2 C21 C22 -54.4(3)
O3 N2 C21 C27 69.7(2)
C25 N2 C21 C27 -169.9(2)
O3 N2 C21 C26 -50.8(3)
C25 N2 C21 C26 69.6(3)
N2 C21 C22 C23 53.2(3)
C27 C21 C22 C23 167.6(2)
C26 C21 C22 C23 -73.5(3)
C21 C22 C23 C24 -57.2(3)
C22 C23 C24 C25 57.9(3)
O3 N2 C25 C29 -68.4(3)
C21 N2 C25 C29 171.0(2)
O3 N2 C25 C24 175.7(2)
C21 N2 C25 C24 55.0(3)
O3 N2 C25 C28 52.0(3)
C21 N2 C25 C28 -68.6(3)
C23 C24 C25 N2 -54.5(3)
C23 C24 C25 C29 -169.7(2)
C23 C24 C25 C28 71.8(3)
